data_1571097
loop_
_publ_author_name
'Peng, Tianyou'
'Han, Chao-Qin'
'Xia, Hai-Lun'
'Zhou, Kang'
'Zhang, Jian'
'Si, Jincheng'
'Wang, Lei'
'Miao, Jiafeng'
'Guo, Fu-An'
'Wang, Hao'
'Qu, Lu-Lu'
'Xu, Guozhong'
'Li, Jing'
'Liu, Xiao-Yuan'

_publ_section_title
;
 Reticular chemistry guided precise construction of
 zirconium-pentacarboxylate frameworks with 5-connected Zr<sub>6</sub>
 clusters.
;
_journal_issue 9
_journal_name_full 'Chemical science'
_journal_page_first 3174
_journal_page_last 3181
_journal_paper_doi 10.1039/d3sc05410a
_journal_volume 15
_journal_year 2024
_chemical_formula_moiety 'C33 H15 N2 O33 Zr6'
_chemical_formula_sum 'C33 H15 N2 O33 Zr6'
_chemical_formula_weight 1514.79
_chemical_name_systematic HIAM-4040-OH-293K
_space_group_crystal_system orthorhombic
_space_group_IT_number 62
_space_group_name_Hall '-P 2ac 2n'
_space_group_name_H-M_alt 'P n m a'
_atom_sites_solution_hydrogens mixed
_atom_sites_solution_primary dual
_audit_creation_date 2023-08-23
_audit_creation_method
;
Olex2 1.3
(compiled 2020.11.12 svn.r5f609507 for OlexSys, GUI svn.r6408)
;
_audit_update_record
;
2023-08-23 deposited with the CCDC.	2024-01-22 downloaded from the CCDC.
;
_cell_angle_alpha 90
_cell_angle_beta 90
_cell_angle_gamma 90
_cell_formula_units_Z 4
_cell_length_a 28.5667(11)
_cell_length_b 25.4597(8)
_cell_length_c 13.5472(7)
_cell_measurement_reflns_used 9683
_cell_measurement_temperature 293.00
_cell_measurement_theta_max 78.664
_cell_measurement_theta_min 3.548
_cell_volume 9852.9(7)
_computing_cell_refinement 'SAINT V8.40B (?, 2016)'
_computing_data_collection 'APEX4 V2022.10-1 (Bruker, 2022)'
_computing_data_reduction 'SAINT V8.40B (?, 2016)'
_computing_molecular_graphics 'Olex2 1.3 (Dolomanov et al., 2009)'
_computing_publication_material 'Olex2 1.3 (Dolomanov et al., 2009)'
_computing_structure_refinement 'SHELXL 2017/1 (Sheldrick, 2015)'
_computing_structure_solution 'SHELXT 2018/2 (Sheldrick, 2018)'
_diffrn_ambient_temperature 293.0
_diffrn_detector_area_resol_mean 7.41
_diffrn_detector_type 'Bruker PHOTON III'
_diffrn_measured_fraction_theta_full 0.997
_diffrn_measured_fraction_theta_max 0.970
_diffrn_measurement_device 'four-circle diffractometer'
_diffrn_measurement_device_type 'Bruker APEX-II CCD'
_diffrn_measurement_method '\f and \w scans'
_diffrn_radiation_type CuK\a
_diffrn_radiation_wavelength 1.54178
_diffrn_reflns_av_R_equivalents 0.0821
_diffrn_reflns_av_unetI/netI 0.0472
_diffrn_reflns_Laue_measured_fraction_full 0.997
_diffrn_reflns_Laue_measured_fraction_max 0.970
_diffrn_reflns_limit_h_max 34
_diffrn_reflns_limit_h_min -35
_diffrn_reflns_limit_k_max 30
_diffrn_reflns_limit_k_min -31
_diffrn_reflns_limit_l_max 16
_diffrn_reflns_limit_l_min -16
_diffrn_reflns_number 85833
_diffrn_reflns_point_group_measured_fraction_full 0.997
_diffrn_reflns_point_group_measured_fraction_max 0.970
_diffrn_reflns_theta_full 67.679
_diffrn_reflns_theta_max 79.996
_diffrn_reflns_theta_min 3.696
_diffrn_source_current 1.1
_diffrn_source_power 0.055
_diffrn_source_voltage 50.0
_diffrn_standards_number 0
_exptl_absorpt_coefficient_mu 5.487
_exptl_absorpt_correction_T_max 0.7543
_exptl_absorpt_correction_T_min 0.6124
_exptl_absorpt_correction_type multi-scan
_exptl_absorpt_process_details
;
SADABS-2016/2 (Bruker,2016/2) was used for absorption correction.
wR2(int) was 0.0952 before and 0.0716 after correction.
The Ratio of minimum to maximum transmission is 0.8119.
The \l/2 correction factor is Not present.
;
_exptl_crystal_density_diffrn 1.021
_exptl_crystal_description block
_exptl_crystal_F_000 2924
_exptl_crystal_size_max 0.13
_exptl_crystal_size_mid 0.12
_exptl_crystal_size_min 0.1
_refine_diff_density_max 1.057
_refine_diff_density_min -0.864
_refine_diff_density_rms 0.085
_refine_ls_extinction_method none
_refine_ls_goodness_of_fit_ref 1.078
_refine_ls_hydrogen_treatment constr
_refine_ls_matrix_type full
_refine_ls_number_parameters 451
_refine_ls_number_reflns 10689
_refine_ls_number_restraints 94
_refine_ls_restrained_S_all 1.078
_refine_ls_R_factor_all 0.0563
_refine_ls_R_factor_gt 0.0431
_refine_ls_shift/su_max 0.002
_refine_ls_shift/su_mean 0.000
_refine_ls_structure_factor_coef Fsqd
_refine_ls_weighting_details 'w=1/[\s^2^(Fo^2^)+(0.0760P)^2^] where P=(Fo^2^+2Fc^2^)/3'
_refine_ls_weighting_scheme calc
_refine_ls_wR_factor_gt 0.1264
_refine_ls_wR_factor_ref 0.1342
_reflns_Friedel_coverage 0.000
_reflns_number_gt 7775
_reflns_number_total 10689
_reflns_threshold_expression 'I > 2\s(I)'
_cod_data_source_file d3sc05410a2.cif
_cod_data_source_block 293k
_cod_database_code 1571097
_shelx_shelxl_version_number 2017/1
_shelx_space_group_comment
;
The symmetry employed for this shelxl refinement is uniquely defined
by the following loop, which should always be used as a source of
symmetry information in preference to the above space-group names.
They are only intended as comments.
;
_shelx_estimated_absorpt_t_max 0.610
_shelx_estimated_absorpt_t_min 0.536
_olex2_refinement_description
;
1. Fixed Uiso
 At 1.2 times of:
  All C(H) groups, All N(H) groups
 At 1.5 times of:
  All O(H) groups
2. Restrained distances
 O9-C25 = O8-C25 = O3-C17 = O4-C17
 1.25 with sigma of 0.01
3. Uiso/Uaniso restraints and constraints
O3 \\sim O4 \\sim C17: within 2A with sigma of 0.01 and sigma for terminal
atoms of 0.02 within 2A
O8 \\sim O9 \\sim C25: within 2A with sigma of 0.01 and sigma for terminal
atoms of 0.02 within 2A
C13 \\sim C14 \\sim C15 \\sim C16 \\sim C18 \\sim C19: within 2A with sigma of
0.01 and sigma for terminal atoms of 0.02 within 2A
C6 \\sim C7 \\sim C8 \\sim C10 \\sim C11: within 2A with sigma of 0.01 and
sigma for terminal atoms of 0.02 within 2A
Uanis(O4) \\sim Ueq: with sigma of 0.002 and sigma for terminal atoms of 0.004
4. Others
 Fixed Sof: O3(0.5) O4(0.5) O7(0.5) H7(0.5) O8(0.5) O9(0.5) O13A(0.5)
 O13B(0.5) O18A(0.5) O18B(0.5) N1(0.5) N2(0.5) H2(0.5) C11(0.5) C7(0.5)
 H7A(0.5) C8(0.5) C10(0.5) C12(0.5) C13(0.5) C14(0.5) H14(0.5) C15(0.5)
 H15(0.5) C16(0.5) C17(0.5) C18(0.5) H18(0.5) C19(0.5) C25(0.5) H25(0.5)
5.a Riding coordinates:
 O7(H7)
5.b Aromatic/amide H refined with riding coordinates:
 N2(H2), C3(H3), C4(H4), C7(H7A), C14(H14), C15(H15), C18(H18), C21(H21),
 C23(H23), C25(H25), C26(H26)
;
_smtbx_masks_void_probe_radius 1.2
_smtbx_masks_void_truncation_radius 1.2
_olex2_submission_special_instructions 'No special instructions were received'

loop_
_space_group_symop_operation_xyz
'x, y, z'
'-x+1/2, -y, z+1/2'
'-x, y+1/2, -z'
'x+1/2, -y+1/2, -z+1/2'
'-x, -y, -z'
'x-1/2, y, -z-1/2'
'x, -y-1/2, z'
'-x-1/2, y-1/2, z-1/2'

loop_
_atom_site_label
_atom_site_type_symbol
_atom_site_fract_x
_atom_site_fract_y
_atom_site_fract_z
_atom_site_U_iso_or_equiv
_atom_site_adp_type
_atom_site_occupancy
_atom_site_site_symmetry_order
_atom_site_calc_flag
_atom_site_refinement_flags_posn
_atom_site_refinement_flags_adp
_atom_site_refinement_flags_occupancy
_atom_site_disorder_assembly
_atom_site_disorder_group
Zr1 Zr 0.42729(2) 0.52828(2) 0.41189(3) 0.05035(12) Uani 1 1 d . . . . .
Zr2 Zr 0.54849(2) 0.52998(2) 0.35765(3) 0.05110(12) Uani 1 1 d . . . . .
Zr3 Zr 0.49384(2) 0.41211(2) 0.42527(2) 0.03778(10) Uani 1 1 d . . . . .
O1 O 0.54485(8) 0.34922(9) 0.4584(2) 0.0456(6) Uani 1 1 d . . . . .
O2 O 0.59446(11) 0.38745(10) 0.5648(3) 0.0787(12) Uani 1 1 d . . . . .
O3 O 0.8953(9) 0.4721(8) 0.195(2) 0.096(7) Uani 0.5 1 d D U P A -1
O4 O 0.9395(6) 0.3946(7) 0.1762(15) 0.076(5) Uani 0.5 1 d D U P A -1
O5 O 0.92528(13) 0.38629(10) 0.8658(3) 0.0815(12) Uani 1 1 d . . . . .
O6 O 0.95470(9) 0.34878(9) 1.0007(2) 0.0482(7) Uani 1 1 d . . . . .
O7 O 0.9068(2) 0.3227(4) 0.5136(7) 0.108(3) Uani 0.5 1 d . . P A -1
H7 H 0.890965 0.317318 0.564287 0.162 Uiso 0.5 1 d R U P A -1
O8 O 0.4345(5) 0.3921(4) 0.3252(13) 0.058(4) Uani 0.5 1 d D U P B 1
O9 O 0.3902(6) 0.4629(6) 0.3218(17) 0.067(3) Uani 0.5 1 d D U P B 1
O10 O 0.52798(13) 0.39339(11) 0.2824(2) 0.0650(8) Uani 1 1 d . . . . .
O11 O 0.5625(2) 0.46887(15) 0.2369(4) 0.1153(18) Uani 1 1 d . . . . .
O12 O 0.55727(16) 0.45799(12) 0.4363(3) 0.0838(12) Uani 1 1 d . . . . .
O13A O 0.4868(3) 0.4885(3) 0.3711(6) 0.0445(16) Uani 0.5 1 d . . P B 1
O13B O 0.4828(3) 0.4836(3) 0.3223(6) 0.0495(18) Uani 0.5 1 d . . P B 2
O14 O 0.49120(11) 0.57134(19) 0.4213(3) 0.0885(13) Uani 1 1 d . . . . .
O15 O 0.56368(16) 0.54366(12) 0.5102(3) 0.0867(12) Uani 1 1 d . . . . .
O16 O 0.62355(14) 0.52865(13) 0.3296(4) 0.1017(15) Uani 1 1 d . . . . .
O17 O 0.5306(2) 0.56607(18) 0.2180(4) 0.1167(16) Uani 1 1 d . . . . .
O18A O 0.4227(9) 0.5617(9) 0.2491(15) 0.117(8) Uani 0.5 1 d . . P B 1
O18B O 0.4126(7) 0.5646(8) 0.2775(12) 0.075(4) Uani 0.5 1 d . . P B 2
O19 O 0.35425(11) 0.52644(13) 0.4541(4) 0.0888(13) Uani 1 1 d . . . . .
N1 N 0.8304(2) 0.3042(3) 0.6086(6) 0.0526(17) Uani 0.5 1 d . . P A -1
N2 N 0.7623(2) 0.3066(2) 0.5293(5) 0.0467(15) Uani 0.5 1 d . . P A -1
H2 H 0.741921 0.313797 0.484644 0.056 Uiso 0.5 1 calc R U P A -1
C1 C 0.57907(13) 0.34858(13) 0.5171(4) 0.0525(10) Uani 1 1 d . . . . .
C2 C 0.60301(12) 0.29711(12) 0.5345(3) 0.0459(9) Uani 1 1 d . . . . .
C3 C 0.58123(18) 0.250000 0.5110(5) 0.0470(13) Uani 1 2 d S T P . .
H3 H 0.552220 0.250000 0.479878 0.056 Uiso 1 2 calc R U P . .
C4 C 0.64714(12) 0.29687(14) 0.5787(3) 0.0494(10) Uani 1 1 d . . . . .
H4 H 0.661593 0.328559 0.594098 0.059 Uiso 1 1 calc R U . . .
C5 C 0.66970(16) 0.250000 0.5998(4) 0.0408(11) Uani 1 2 d S T P . .
C11 C 0.7546(2) 0.2774(3) 0.6158(6) 0.0427(15) Uani 0.5 1 d . U P A -1
C6 C 0.71614(17) 0.250000 0.6499(4) 0.0437(11) Uani 1 2 d S TU P . .
C7 C 0.7222(3) 0.2212(3) 0.7342(7) 0.0551(18) Uani 0.5 1 d . U P A -1
H7A H 0.697014 0.202421 0.759482 0.066 Uiso 0.5 1 calc R U P A -1
C8 C 0.7657(3) 0.2192(3) 0.7841(7) 0.058(2) Uani 0.5 1 d . U P A -1
C10 C 0.7982(2) 0.2766(3) 0.6643(6) 0.0410(15) Uani 0.5 1 d . U P A -1
C12 C 0.8081(3) 0.3216(3) 0.5296(7) 0.0514(19) Uani 0.5 1 d . . P A -1
C13 C 0.8318(3) 0.3489(4) 0.4514(7) 0.061(2) Uani 0.5 1 d . U P A -1
C14 C 0.8071(3) 0.3755(4) 0.3789(8) 0.074(2) Uani 0.5 1 d . U P A -1
H14 H 0.774607 0.375944 0.380961 0.088 Uiso 0.5 1 calc R U P A -1
C15 C 0.8303(3) 0.4017(4) 0.3029(8) 0.073(2) Uani 0.5 1 d . U P A -1
H15 H 0.813768 0.422406 0.258398 0.088 Uiso 0.5 1 calc R U P A -1
C16 C 0.8786(3) 0.3964(4) 0.2948(7) 0.060(2) Uani 0.5 1 d . U P A -1
C17 C 0.9079(8) 0.4248(8) 0.209(2) 0.096(7) Uani 0.5 1 d D U P A -1
C18 C 0.9031(3) 0.3697(4) 0.3660(8) 0.068(2) Uani 0.5 1 d . U P A -1
H18 H 0.935444 0.366607 0.360429 0.081 Uiso 0.5 1 calc R U P A -1
C19 C 0.8804(3) 0.3469(4) 0.4468(7) 0.064(2) Uani 0.5 1 d . U P A -1
C20 C 0.84901(17) 0.250000 0.8072(4) 0.0443(12) Uani 1 2 d S T P A .
C21 C 0.86996(13) 0.29683(14) 0.8353(3) 0.0521(10) Uani 1 1 d . . . . .
H21 H 0.857111 0.328477 0.814278 0.063 Uiso 1 1 calc R U . . .
C22 C 0.90948(13) 0.29734(13) 0.8937(3) 0.0502(10) Uani 1 1 d . . . . .
C23 C 0.92836(19) 0.250000 0.9259(5) 0.0484(13) Uani 1 2 d S T P . .
H23 H 0.953665 0.249999 0.969109 0.058 Uiso 1 2 calc R U P . .
C24 C 0.93176(14) 0.34792(14) 0.9226(4) 0.0541(11) Uani 1 1 d . . . . .
C25 C 0.4007(6) 0.4176(6) 0.2891(16) 0.061(3) Uani 0.5 1 d D U P B 1
H25 H 0.383223 0.403022 0.238050 0.073 Uiso 0.5 1 calc R U P B 1
C26 C 0.5521(3) 0.4214(2) 0.2287(5) 0.108(3) Uani 1 1 d . . . . .
H26 H 0.564428 0.404759 0.173437 0.130 Uiso 1 1 calc R U . . .
C9 C 0.80396(17) 0.250000 0.7518(5) 0.0478(13) Uani 1 2 d S T P . .

loop_
_atom_site_aniso_label
_atom_site_aniso_U_11
_atom_site_aniso_U_22
_atom_site_aniso_U_33
_atom_site_aniso_U_23
_atom_site_aniso_U_13
_atom_site_aniso_U_12
Zr1 0.04069(19) 0.02303(15) 0.0873(3) -0.00382(15) -0.01874(16) 0.00332(11)
Zr2 0.0557(2) 0.02372(15) 0.0739(2) -0.00034(14) 0.01924(17) -0.00374(13)
Zr3 0.03175(16) 0.01981(14) 0.0618(2) -0.00010(12) -0.00122(12) -0.00017(10)
O1 0.0327(12) 0.0236(11) 0.0805(18) -0.0011(11) -0.0080(12) 0.0030(9)
O2 0.0570(18) 0.0270(13) 0.152(3) -0.0192(17) -0.048(2) 0.0088(13)
O3 0.109(10) 0.050(8) 0.130(11) 0.007(7) 0.057(8) -0.010(6)
O4 0.075(6) 0.077(6) 0.077(6) -0.003(4) 0.002(3) 0.000(3)
O5 0.099(3) 0.0241(13) 0.122(3) 0.0137(16) -0.064(2) -0.0122(14)
O6 0.0409(14) 0.0232(11) 0.080(2) -0.0010(12) -0.0157(13) -0.0012(10)
O7 0.046(4) 0.160(8) 0.118(7) 0.070(6) 0.003(4) -0.003(5)
O8 0.051(5) 0.023(3) 0.099(7) -0.017(3) -0.043(4) -0.001(3)
O9 0.059(5) 0.025(5) 0.116(8) -0.030(5) -0.037(5) 0.014(4)
O10 0.086(2) 0.0443(15) 0.0643(19) -0.0067(14) 0.0135(17) 0.0055(15)
O11 0.187(5) 0.066(2) 0.093(3) -0.024(2) 0.065(3) -0.039(3)
O12 0.126(3) 0.0375(15) 0.088(2) 0.0145(16) -0.025(2) -0.0415(19)
O13A 0.051(3) 0.025(3) 0.057(4) -0.002(3) -0.008(4) -0.002(2)
O13B 0.066(4) 0.027(3) 0.056(5) 0.000(3) -0.004(4) 0.001(3)
O14 0.0419(17) 0.132(4) 0.092(3) -0.057(2) 0.0060(16) -0.0155(19)
O15 0.140(3) 0.0396(16) 0.080(2) -0.0068(16) -0.022(2) 0.0436(19)
O16 0.074(2) 0.054(2) 0.177(4) -0.012(2) 0.056(3) 0.0020(17)
O17 0.167(5) 0.088(3) 0.095(3) 0.031(3) 0.011(3) -0.004(3)
O18A 0.189(17) 0.061(7) 0.101(14) 0.016(9) -0.005(10) 0.042(8)
O18B 0.102(8) 0.072(7) 0.051(6) 0.000(5) -0.026(6) 0.013(6)
O19 0.0439(17) 0.0552(19) 0.167(4) -0.022(2) -0.012(2) -0.0058(14)
N1 0.030(3) 0.049(4) 0.078(5) 0.020(3) -0.010(3) -0.010(3)
N2 0.029(3) 0.047(3) 0.064(4) 0.016(3) -0.010(3) -0.002(2)
C1 0.0370(19) 0.0230(16) 0.098(3) 0.0027(18) -0.008(2) 0.0025(14)
C2 0.0319(17) 0.0225(16) 0.083(3) 0.0007(16) -0.0073(17) 0.0003(13)
C3 0.033(2) 0.027(2) 0.081(4) 0.000 -0.005(2) 0.000
C4 0.0348(19) 0.0267(17) 0.087(3) -0.0028(17) -0.0078(18) -0.0023(14)
C5 0.026(2) 0.028(2) 0.068(3) 0.000 -0.006(2) 0.000
C11 0.036(3) 0.030(3) 0.061(4) 0.011(3) -0.006(3) 0.000(3)
C6 0.031(2) 0.027(2) 0.073(3) 0.000 -0.012(2) 0.000
C7 0.040(3) 0.045(4) 0.080(5) 0.020(3) -0.008(3) -0.016(3)
C8 0.041(4) 0.050(4) 0.083(5) 0.027(4) -0.015(4) -0.013(3)
C10 0.025(3) 0.033(3) 0.065(4) 0.010(3) -0.005(3) -0.009(2)
C12 0.036(4) 0.054(4) 0.064(5) 0.016(4) 0.004(3) -0.002(3)
C13 0.035(4) 0.072(5) 0.075(5) 0.026(4) 0.003(3) -0.006(3)
C14 0.044(4) 0.089(5) 0.088(5) 0.037(5) 0.017(4) 0.003(4)
C15 0.047(4) 0.087(5) 0.086(5) 0.039(4) 0.020(4) 0.008(4)
C16 0.044(4) 0.059(4) 0.078(5) 0.022(4) 0.014(4) 0.002(3)
C17 0.094(10) 0.075(10) 0.119(10) 0.003(8) 0.050(8) -0.037(8)
C18 0.041(4) 0.079(5) 0.084(5) 0.020(4) 0.008(4) 0.003(4)
C19 0.039(4) 0.078(5) 0.076(5) 0.027(4) 0.003(3) -0.001(4)
C20 0.034(3) 0.030(2) 0.069(4) 0.000 -0.011(2) 0.000
C21 0.047(2) 0.0280(17) 0.082(3) 0.0040(17) -0.020(2) 0.0050(15)
C22 0.041(2) 0.0253(17) 0.084(3) -0.0019(17) -0.0173(19) 0.0000(15)
C23 0.039(3) 0.028(2) 0.079(4) 0.000 -0.013(3) 0.000
C24 0.047(2) 0.0237(17) 0.092(3) -0.0055(18) -0.021(2) 0.0030(15)
C25 0.050(5) 0.031(4) 0.101(7) -0.027(5) -0.042(5) 0.013(5)
C26 0.166(7) 0.059(3) 0.101(5) -0.020(3) 0.058(5) -0.023(4)
C9 0.031(3) 0.033(2) 0.079(4) 0.000 -0.008(2) 0.000

loop_
_atom_type_symbol
_atom_type_description
_atom_type_scat_dispersion_real
_atom_type_scat_dispersion_imag
_atom_type_scat_source
C C 0.0181 0.0091 'International Tables Vol C Tables 4.2.6.8 and 6.1.1.4'
H H 0.0000 0.0000 'International Tables Vol C Tables 4.2.6.8 and 6.1.1.4'
N N 0.0311 0.0180 'International Tables Vol C Tables 4.2.6.8 and 6.1.1.4'
O O 0.0492 0.0322 'International Tables Vol C Tables 4.2.6.8 and 6.1.1.4'
Zr Zr -0.1862 2.2449 'International Tables Vol C Tables 4.2.6.8 and 6.1.1.4'

loop_
_geom_angle_atom_site_label_1
_geom_angle_atom_site_label_2
_geom_angle_atom_site_label_3
_geom_angle
_geom_angle_site_symmetry_1
_geom_angle_site_symmetry_3
_geom_angle_publ_flag
Zr3 Zr1 Zr3 89.099(10) 5_666 . ?
O2 Zr1 Zr3 71.14(8) 5_666 5_666 ?
O2 Zr1 Zr3 160.15(8) 5_666 . ?
O2 Zr1 O9 129.1(4) 5_666 . ?
O2 Zr1 O13B 137.3(2) 5_666 . ?
O2 Zr1 O18A 76.9(5) 5_666 . ?
O9 Zr1 Zr3 70.8(4) . . ?
O9 Zr1 Zr3 159.5(4) . 5_666 ?
O9 Zr1 O18A 75.1(8) . . ?
O12 Zr1 Zr3 88.64(11) 5_666 . ?
O12 Zr1 Zr3 35.68(10) 5_666 5_666 ?
O12 Zr1 O2 76.49(14) 5_666 5_666 ?
O12 Zr1 O9 136.0(6) 5_666 . ?
O12 Zr1 O13B 116.6(2) 5_666 . ?
O12 Zr1 O14 71.42(15) 5_666 . ?
O12 Zr1 O18A 148.3(6) 5_666 . ?
O12 Zr1 O19 87.02(18) 5_666 . ?
O13A Zr1 Zr3 81.4(2) . 5_666 ?
O13A Zr1 Zr3 32.1(2) . . ?
O13A Zr1 O2 137.2(2) . 5_666 ?
O13A Zr1 O9 83.3(4) . . ?
O13A Zr1 O12 99.7(2) . 5_666 ?
O13A Zr1 O14 64.0(2) . . ?
O13A Zr1 O15 67.0(2) . 5_666 ?
O13A Zr1 O18A 88.4(6) . . ?
O13A Zr1 O19 149.1(2) . . ?
O13B Zr1 Zr3 40.43(19) . . ?
O14 Zr1 Zr3 88.08(13) . . ?
O14 Zr1 Zr3 35.77(10) . 5_666 ?
O14 Zr1 O2 74.85(14) . 5_666 ?
O14 Zr1 O9 142.3(5) . . ?
O14 Zr1 O13B 72.2(2) . . ?
O14 Zr1 O18A 85.3(7) . . ?
O14 Zr1 O19 145.14(14) . . ?
O15 Zr1 Zr3 35.57(12) 5_666 . ?
O15 Zr1 Zr3 89.00(11) 5_666 5_666 ?
O15 Zr1 O2 141.45(15) 5_666 5_666 ?
O15 Zr1 O9 72.5(5) 5_666 . ?
O15 Zr1 O12 68.76(13) 5_666 5_666 ?
O15 Zr1 O13B 75.7(2) 5_666 . ?
O15 Zr1 O14 107.99(19) 5_666 . ?
O15 Zr1 O18A 141.0(5) 5_666 . ?
O15 Zr1 O19 88.11(17) 5_666 . ?
O18A Zr1 Zr3 117.8(6) . 5_666 ?
O18A Zr1 Zr3 112.3(5) . . ?
O18B Zr1 Zr3 121.8(5) . . ?
O18B Zr1 O13B 84.1(6) . . ?
O18B Zr1 O14 89.8(6) . . ?
O18B Zr1 O19 92.6(6) . . ?
O19 Zr1 Zr3 119.26(9) . . ?
O19 Zr1 Zr3 117.61(12) . 5_666 ?
O19 Zr1 O2 73.63(13) . 5_666 ?
O19 Zr1 O9 71.5(4) . . ?
O19 Zr1 O13B 142.6(2) . . ?
O19 Zr1 O18A 101.6(6) . . ?
Zr3 Zr2 Zr1 59.709(9) . 5_666 ?
Zr3 Zr2 Zr1 60.107(10) 5_666 5_666 ?
Zr3 Zr2 Zr3 89.269(10) . 5_666 ?
O5 Zr2 Zr1 106.76(12) 2_664 5_666 ?
O5 Zr2 Zr3 71.16(8) 2_664 5_666 ?
O5 Zr2 Zr3 160.34(9) 2_664 . ?
O5 Zr2 O11 128.05(13) 2_664 . ?
O5 Zr2 O13B 140.8(2) 2_664 . ?
O11 Zr2 Zr1 108.19(14) . 5_666 ?
O11 Zr2 Zr3 160.80(10) . 5_666 ?
O11 Zr2 Zr3 71.53(10) . . ?
O12 Zr2 Zr1 34.29(10) . 5_666 ?
O12 Zr2 Zr3 89.04(12) . 5_666 ?
O12 Zr2 Zr3 35.58(11) . . ?
O12 Zr2 O5 138.23(15) . 2_664 ?
O12 Zr2 O11 75.69(16) . . ?
O12 Zr2 O13B 75.8(2) . . ?
O12 Zr2 O15 68.54(13) . . ?
O12 Zr2 O16 87.58(17) . . ?
O12 Zr2 O17 145.92(16) . . ?
O13A Zr2 Zr1 82.8(2) . 5_666 ?
O13A Zr2 Zr3 81.2(2) . 5_666 ?
O13A Zr2 Zr3 32.6(2) . . ?
O13A Zr2 O5 139.6(2) . 2_664 ?
O13A Zr2 O11 82.2(2) . . ?
O13A Zr2 O12 67.5(2) . . ?
O13A Zr2 O14 63.9(2) . . ?
O13A Zr2 O15 99.9(2) . . ?
O13A Zr2 O16 148.1(2) . . ?
O13A Zr2 O17 95.3(3) . . ?
O13B Zr2 Zr3 40.61(19) . . ?
O13B Zr2 O11 68.9(2) . . ?
O14 Zr2 Zr1 90.03(13) . 5_666 ?
O14 Zr2 Zr3 35.60(10) . 5_666 ?
O14 Zr2 Zr3 88.58(13) . . ?
O14 Zr2 O5 76.64(14) . 2_664 ?
O14 Zr2 O11 139.35(18) . . ?
O14 Zr2 O12 108.25(19) . . ?
O14 Zr2 O13B 73.0(2) . . ?
O14 Zr2 O15 71.61(15) . . ?
O14 Zr2 O16 146.65(14) . . ?
O14 Zr2 O17 87.8(2) . . ?
O15 Zr2 Zr1 34.26(8) . 5_666 ?
O15 Zr2 Zr3 36.03(10) . 5_666 ?
O15 Zr2 Zr3 88.70(11) . . ?
O15 Zr2 O5 74.48(15) . 2_664 ?
O15 Zr2 O11 139.82(17) . . ?
O15 Zr2 O13B 117.2(2) . . ?
O15 Zr2 O16 88.3(2) . . ?
O15 Zr2 O17 145.37(16) . . ?
O16 Zr2 Zr1 87.39(15) . 5_666 ?
O16 Zr2 Zr3 118.09(9) . . ?
O16 Zr2 Zr3 119.50(14) . 5_666 ?
O16 Zr2 O5 72.36(12) . 2_664 ?
O16 Zr2 O11 72.14(19) . . ?
O16 Zr2 O13B 140.3(2) . . ?
O17 Zr2 Zr1 177.58(16) . 5_666 ?
O17 Zr2 Zr3 119.11(14) . . ?
O17 Zr2 Zr3 118.24(14) . 5_666 ?
O17 Zr2 O5 73.80(18) . 2_664 ?
O17 Zr2 O11 72.88(19) . . ?
O17 Zr2 O13B 80.8(2) . . ?
O17 Zr2 O16 95.0(2) . . ?
Zr1 Zr3 Zr2 60.709(11) 5_666 5_666 ?
Zr1 Zr3 Zr2 60.435(10) 5_666 . ?
Zr2 Zr3 Zr2 90.732(10) . 5_666 ?
O1 Zr3 Zr1 76.22(6) . 5_666 ?
O1 Zr3 Zr2 111.21(8) . 5_666 ?
O1 Zr3 Zr2 112.30(6) . . ?
O1 Zr3 O8 117.3(3) . . ?
O1 Zr3 O10 74.45(11) . . ?
O1 Zr3 O13B 141.4(2) . . ?
O6 Zr3 Zr1 110.92(8) 6_557 5_666 ?
O6 Zr3 Zr2 166.29(7) 6_557 . ?
O6 Zr3 Zr2 75.57(7) 6_557 5_666 ?
O6 Zr3 O1 73.27(9) 6_557 . ?
O6 Zr3 O8 74.0(4) 6_557 . ?
O6 Zr3 O10 117.58(11) 6_557 . ?
O6 Zr3 O13B 141.3(2) 6_557 . ?
O8 Zr3 Zr1 166.4(3) . 5_666 ?
O8 Zr3 Zr2 110.1(4) . 5_666 ?
O8 Zr3 Zr2 112.0(4) . . ?
O10 Zr3 Zr1 111.10(9) . 5_666 ?
O10 Zr3 Zr2 76.12(8) . . ?
O10 Zr3 Zr2 166.85(8) . 5_666 ?
O10 Zr3 O8 75.8(5) . . ?
O10 Zr3 O13B 72.7(2) . . ?
O12 Zr3 Zr1 35.15(11) . 5_666 ?
O12 Zr3 Zr2 35.07(10) . . ?
O12 Zr3 Zr2 90.24(12) . 5_666 ?
O12 Zr3 O1 79.91(12) . . ?
O12 Zr3 O6 142.15(12) . 6_557 ?
O12 Zr3 O8 143.4(5) . . ?
O12 Zr3 O10 78.91(15) . . ?
O12 Zr3 O13B 74.3(2) . . ?
O12 Zr3 O14 70.30(15) . 5_666 ?
O12 Zr3 O15 109.01(17) . 5_666 ?
O13A Zr3 Zr1 83.1(2) . 5_666 ?
O13A Zr3 Zr2 82.5(2) . 5_666 ?
O13A Zr3 Zr2 32.2(2) . . ?
O13A Zr3 O1 144.0(2) . . ?
O13A Zr3 O6 142.4(2) . 6_557 ?
O13A Zr3 O8 85.7(4) . . ?
O13A Zr3 O10 86.3(2) . . ?
O13A Zr3 O12 66.5(2) . . ?
O13A Zr3 O14 100.1(2) . 5_666 ?
O13A Zr3 O15 65.6(2) . 5_666 ?
O13B Zr3 Zr2 39.6(2) . . ?
O14 Zr3 Zr1 35.19(10) 5_666 5_666 ?
O14 Zr3 Zr2 34.92(10) 5_666 5_666 ?
O14 Zr3 Zr2 89.79(13) 5_666 . ?
O14 Zr3 O1 79.39(14) 5_666 . ?
O14 Zr3 O6 78.77(14) 5_666 6_557 ?
O14 Zr3 O8 141.2(5) 5_666 . ?
O14 Zr3 O10 142.47(13) 5_666 . ?
O14 Zr3 O13B 116.9(2) 5_666 . ?
O14 Zr3 O15 70.26(14) 5_666 5_666 ?
O15 Zr3 Zr1 90.48(11) 5_666 5_666 ?
O15 Zr3 Zr2 89.90(11) 5_666 . ?
O15 Zr3 Zr2 35.35(10) 5_666 5_666 ?
O15 Zr3 O1 142.29(12) 5_666 . ?
O15 Zr3 O6 79.20(13) 5_666 6_557 ?
O15 Zr3 O8 77.8(4) 5_666 . ?
O15 Zr3 O10 142.52(13) 5_666 . ?
O15 Zr3 O13B 74.5(2) 5_666 . ?
C1 O1 Zr3 130.4(2) . . ?
C1 O2 Zr1 136.2(3) . 5_666 ?
C24 O5 Zr2 135.5(3) . 2_665 ?
C24 O6 Zr3 131.8(2) . 6_657 ?
C19 O7 H7 109.1 . . ?
C25 O8 Zr3 134.4(10) . . ?
C25 O9 Zr1 136.6(12) . . ?
C26 O10 Zr3 129.6(3) . . ?
C26 O11 Zr2 132.7(4) . . ?
Zr1 O12 Zr2 111.40(15) 5_666 . ?
Zr1 O12 Zr3 109.17(18) 5_666 . ?
Zr2 O12 Zr3 109.35(18) . . ?
Zr1 O13A Zr2 118.6(3) . . ?
Zr1 O13A Zr3 116.4(4) . . ?
Zr2 O13A Zr3 115.2(3) . . ?
Zr1 O13B Zr3 99.5(3) . . ?
Zr2 O13B Zr1 101.7(3) . . ?
Zr2 O13B Zr3 99.8(3) . . ?
Zr1 O14 Zr3 109.04(18) . 5_666 ?
Zr2 O14 Zr1 112.32(18) . . ?
Zr2 O14 Zr3 109.48(17) . 5_666 ?
Zr1 O15 Zr2 111.30(15) 5_666 . ?
Zr1 O15 Zr3 109.7(2) 5_666 5_666 ?
Zr2 O15 Zr3 108.61(16) . 5_666 ?
C12 N1 C10 106.9(6) . . ?
C11 N2 H2 126.4 . . ?
C12 N2 H2 126.4 . . ?
C12 N2 C11 107.2(6) . . ?
O1 C1 O2 125.7(3) . . ?
O1 C1 C2 117.7(3) . . ?
O2 C1 C2 116.5(3) . . ?
C3 C2 C1 121.0(3) . . ?
C3 C2 C4 120.0(3) . . ?
C4 C2 C1 118.9(3) . . ?
C2 C3 C2 119.6(5) . 7_565 ?
C2 C3 H3 120.2 7_565 . ?
C2 C3 H3 120.2 . . ?
C2 C4 H4 119.6 . . ?
C5 C4 C2 120.8(3) . . ?
C5 C4 H4 119.6 . . ?
C4 C5 C4 118.8(4) . 7_565 ?
C4 C5 C6 120.5(2) . . ?
C4 C5 C6 120.5(2) 7_565 . ?
N2 C11 C10 105.0(6) . . ?
C6 C11 N2 132.1(6) . . ?
C6 C11 C10 122.7(6) . . ?
C11 C6 C5 123.8(5) . . ?
C7 C6 C5 119.5(5) . . ?
C7 C6 C11 116.7(6) . . ?
C6 C7 H7A 119.0 . . ?
C6 C7 C8 122.0(7) . . ?
C8 C7 H7A 119.0 . . ?
C9 C8 C7 120.7(7) . . ?
N1 C10 C11 109.0(6) . . ?
C9 C10 N1 129.9(6) . . ?
C9 C10 C11 121.1(6) . . ?
N1 C12 N2 111.8(7) . . ?
N1 C12 C13 122.1(7) . . ?
N2 C12 C13 125.9(8) . . ?
C14 C13 C12 121.3(7) . . ?
C14 C13 C19 119.5(8) . . ?
C19 C13 C12 119.1(8) . . ?
C13 C14 H14 119.5 . . ?
C13 C14 C15 121.1(9) . . ?
C15 C14 H14 119.5 . . ?
C14 C15 H15 120.6 . . ?
C16 C15 C14 118.9(9) . . ?
C16 C15 H15 120.6 . . ?
C15 C16 C17 122.1(11) . . ?
C18 C16 C15 119.9(8) . . ?
C18 C16 C17 117.8(11) . . ?
O3 C17 C16 113.1(18) . . ?
O4 C17 O3 136(2) . . ?
O4 C17 C16 110.7(16) . . ?
C16 C18 H18 119.4 . . ?
C16 C18 C19 121.3(8) . . ?
C19 C18 H18 119.4 . . ?
O7 C19 C13 123.6(8) . . ?
O7 C19 C18 117.4(8) . . ?
C13 C19 C18 118.9(8) . . ?
C21 C20 C21 118.5(5) 7_565 . ?
C21 C20 C9 120.7(2) . . ?
C21 C20 C9 120.7(2) 7_565 . ?
C20 C21 H21 119.4 . . ?
C22 C21 C20 121.3(3) . . ?
C22 C21 H21 119.4 . . ?
C21 C22 C23 119.3(3) . . ?
C21 C22 C24 120.6(3) . . ?
C23 C22 C24 120.1(3) . . ?
C22 C23 C22 120.1(5) . 7_565 ?
C22 C23 H23 119.9 . . ?
C22 C23 H23 119.9 7_565 . ?
O5 C24 C22 116.6(4) . . ?
O6 C24 O5 125.7(3) . . ?
O6 C24 C22 117.7(4) . . ?
O8 C25 O9 120.8(15) . . ?
O8 C25 H25 119.6 . . ?
O9 C25 H25 119.6 . . ?
O10 C26 O11 130.0(6) . . ?
O10 C26 H26 115.0 . . ?
O11 C26 H26 115.0 . . ?
C8 C9 C20 120.8(5) . . ?
C10 C9 C8 116.5(6) . . ?
C10 C9 C20 122.5(5) . . ?

loop_
_geom_bond_atom_site_label_1
_geom_bond_atom_site_label_2
_geom_bond_distance
_geom_bond_site_symmetry_2
_geom_bond_publ_flag
Zr1 Zr3 3.5206(4) . ?
Zr1 Zr3 3.4995(5) 5_666 ?
Zr1 O2 2.256(3) 5_666 ?
Zr1 O9 2.321(18) . ?
Zr1 O12 2.133(4) 5_666 ?
Zr1 O13A 2.054(8) . ?
Zr1 O13B 2.298(8) . ?
Zr1 O14 2.133(3) . ?
Zr1 O15 2.130(3) 5_666 ?
Zr1 O18A 2.37(2) . ?
Zr1 O18B 2.085(18) . ?
Zr1 O19 2.164(4) . ?
Zr2 Zr3 3.5049(5) 5_666 ?
Zr2 Zr3 3.5047(4) . ?
Zr2 O5 2.262(3) 2_664 ?
Zr2 O11 2.293(4) . ?
Zr2 O12 2.134(3) . ?
Zr2 O13A 2.063(7) . ?
Zr2 O13B 2.267(8) . ?
Zr2 O14 2.128(4) . ?
Zr2 O15 2.140(4) . ?
Zr2 O16 2.178(4) . ?
Zr2 O17 2.165(5) . ?
Zr3 O1 2.211(2) . ?
Zr3 O6 2.204(2) 6_557 ?
Zr3 O8 2.230(11) . ?
Zr3 O10 2.220(3) . ?
Zr3 O12 2.161(4) . ?
Zr3 O13A 2.089(7) . ?
Zr3 O13B 2.315(7) . ?
Zr3 O14 2.164(4) 5_666 ?
Zr3 O15 2.175(4) 5_666 ?
O1 C1 1.260(5) . ?
O2 C1 1.262(5) . ?
O3 C17 1.273(9) . ?
O4 C17 1.267(9) . ?
O5 C24 1.258(5) . ?
O6 C24 1.244(5) . ?
O7 H7 0.8348 . ?
O7 C19 1.330(11) . ?
O8 C25 1.261(8) . ?
O9 C25 1.271(8) . ?
O10 C26 1.230(7) . ?
O11 C26 1.249(6) . ?
N1 C10 1.383(9) . ?
N1 C12 1.322(10) . ?
N2 H2 0.8600 . ?
N2 C11 1.405(10) . ?
N2 C12 1.361(9) . ?
C1 C2 1.497(5) . ?
C2 C3 1.388(4) . ?
C2 C4 1.396(5) . ?
C3 H3 0.9300 . ?
C4 H4 0.9300 . ?
C4 C5 1.386(4) . ?
C5 C6 1.490(7) . ?
C11 C6 1.382(8) . ?
C11 C10 1.407(10) . ?
C6 C7 1.368(10) . ?
C7 H7A 0.9300 . ?
C7 C8 1.415(11) . ?
C8 C9 1.414(9) . ?
C10 C9 1.375(9) . ?
C12 C13 1.437(11) . ?
C13 C14 1.385(13) . ?
C13 C19 1.391(12) . ?
C14 H14 0.9300 . ?
C14 C15 1.394(12) . ?
C15 H15 0.9300 . ?
C15 C16 1.391(12) . ?
C16 C17 1.60(2) . ?
C16 C18 1.372(13) . ?
C18 H18 0.9300 . ?
C18 C19 1.397(13) . ?
C20 C21 1.387(4) 7_565 ?
C20 C21 1.387(4) . ?
C20 C9 1.489(7) . ?
C21 H21 0.9300 . ?
C21 C22 1.379(5) . ?
C22 C23 1.391(4) . ?
C22 C24 1.489(5) . ?
C23 H23 0.9300 . ?
C25 H25 0.9300 . ?
C26 H26 0.9300 . ?

loop_
_geom_torsion_atom_site_label_1
_geom_torsion_atom_site_label_2
_geom_torsion_atom_site_label_3
_geom_torsion_atom_site_label_4
_geom_torsion
_geom_torsion_site_symmetry_1
_geom_torsion_site_symmetry_2
_geom_torsion_site_symmetry_3
_geom_torsion_site_symmetry_4
_geom_torsion_publ_flag
Zr1 O2 C1 O1 5.5(8) 5_666 . . . ?
Zr1 O2 C1 C2 -172.6(3) 5_666 . . . ?
Zr1 O9 C25 O8 19(4) . . . . ?
Zr2 O5 C24 O6 5.7(8) 2_665 . . . ?
Zr2 O5 C24 C22 -174.9(3) 2_665 . . . ?
Zr2 O11 C26 O10 5.0(16) . . . . ?
Zr3 O1 C1 O2 -7.2(7) . . . . ?
Zr3 O1 C1 C2 171.0(3) . . . . ?
Zr3 O6 C24 O5 -0.8(7) 6_657 . . . ?
Zr3 O6 C24 C22 179.8(3) 6_657 . . . ?
Zr3 O8 C25 O9 -13(4) . . . . ?
Zr3 O10 C26 O11 -3.5(14) . . . . ?
O1 C1 C2 C3 -18.2(7) . . . . ?
O1 C1 C2 C4 164.5(4) . . . . ?
O2 C1 C2 C3 160.1(5) . . . . ?
O2 C1 C2 C4 -17.2(7) . . . . ?
N1 C10 C9 C8 -171.3(8) . . . . ?
N1 C10 C9 C20 4.4(10) . . . . ?
N1 C12 C13 C14 -167.5(10) . . . . ?
N1 C12 C13 C19 14.7(15) . . . . ?
N2 C11 C6 C5 -5.5(11) . . . . ?
N2 C11 C6 C7 173.8(8) . . . . ?
N2 C11 C10 N1 -0.3(9) . . . . ?
N2 C11 C10 C9 -178.6(6) . . . . ?
N2 C12 C13 C14 18.3(16) . . . . ?
N2 C12 C13 C19 -159.6(9) . . . . ?
C1 C2 C3 C2 -175.5(4) . . . 7_565 ?
C1 C2 C4 C5 177.3(4) . . . . ?
C2 C4 C5 C4 -1.6(9) . . . 7_565 ?
C2 C4 C5 C6 -178.1(5) . . . . ?
C3 C2 C4 C5 -0.1(7) . . . . ?
C4 C2 C3 C2 1.8(9) . . . 7_565 ?
C4 C5 C6 C11 -54.5(8) . . . . ?
C4 C5 C6 C11 129.2(6) 7_565 . . . ?
C4 C5 C6 C7 126.2(6) . . . . ?
C4 C5 C6 C7 -50.2(8) 7_565 . . . ?
C5 C6 C7 C8 179.1(7) . . . . ?
C11 N2 C12 N1 0.3(10) . . . . ?
C11 N2 C12 C13 175.0(9) . . . . ?
C11 C6 C7 C8 -0.3(11) . . . . ?
C11 C10 C9 C8 6.6(10) . . . . ?
C11 C10 C9 C20 -177.7(6) . . . . ?
C6 C11 C10 N1 175.4(6) . . . . ?
C6 C11 C10 C9 -2.9(11) . . . . ?
C6 C7 C8 C9 4.3(14) . . . . ?
C7 C8 C9 C10 -7.3(11) . . . . ?
C7 C8 C9 C20 176.9(7) . . . . ?
C10 N1 C12 N2 -0.4(10) . . . . ?
C10 N1 C12 C13 -175.4(8) . . . . ?
C10 C11 C6 C5 -179.8(6) . . . . ?
C10 C11 C6 C7 -0.5(10) . . . . ?
C12 N1 C10 C11 0.4(9) . . . . ?
C12 N1 C10 C9 178.5(7) . . . . ?
C12 N2 C11 C6 -175.0(7) . . . . ?
C12 N2 C11 C10 0.0(9) . . . . ?
C12 C13 C14 C15 -179.7(11) . . . . ?
C12 C13 C19 O7 -2.8(17) . . . . ?
C12 C13 C19 C18 174.5(10) . . . . ?
C13 C14 C15 C16 6.5(18) . . . . ?
C14 C13 C19 O7 179.3(11) . . . . ?
C14 C13 C19 C18 -3.4(16) . . . . ?
C14 C15 C16 C17 179.6(14) . . . . ?
C14 C15 C16 C18 -5.9(17) . . . . ?
C15 C16 C17 O3 43(3) . . . . ?
C15 C16 C17 O4 -139.8(19) . . . . ?
C15 C16 C18 C19 0.7(17) . . . . ?
C16 C18 C19 O7 -178.5(11) . . . . ?
C16 C18 C19 C13 4.0(17) . . . . ?
C17 C16 C18 C19 175.5(13) . . . . ?
C18 C16 C17 O3 -132(2) . . . . ?
C18 C16 C17 O4 45(3) . . . . ?
C19 C13 C14 C15 -1.8(18) . . . . ?
C20 C21 C22 C23 -0.7(8) . . . . ?
C20 C21 C22 C24 179.6(5) . . . . ?
C21 C20 C21 C22 -3.1(9) 7_565 . . . ?
C21 C20 C9 C8 -128.9(6) . . . . ?
C21 C20 C9 C8 48.5(8) 7_565 . . . ?
C21 C20 C9 C10 55.6(8) . . . . ?
C21 C20 C9 C10 -127.0(6) 7_565 . . . ?
C21 C22 C23 C22 4.5(9) . . . 7_565 ?
C21 C22 C24 O5 -25.8(7) . . . . ?
C21 C22 C24 O6 153.6(4) . . . . ?
C23 C22 C24 O5 154.4(5) . . . . ?
C23 C22 C24 O6 -26.1(7) . . . . ?
C24 C22 C23 C22 -175.7(4) . . . 7_565 ?
C9 C20 C21 C22 174.4(5) . . . . ?

loop_
_smtbx_masks_void_nr
_smtbx_masks_void_average_x
_smtbx_masks_void_average_y
_smtbx_masks_void_average_z
_smtbx_masks_void_volume
_smtbx_masks_void_count_electrons
_smtbx_masks_void_content
1 -0.021 -0.702 -0.319 5600.3 778.7 ?
